data_1535592
loop_
_publ_author_name
'Mudring, A.V.'
'Jansen, M.'
'Daniels, J.'
'Romero, A.H.'
'Ramalho, J.P.P.'
'Kraemer, S.'
'Mehring, M.'
'Parrinello, M.'

_publ_section_title
;
 Cesiumauride ammonia(1/1), Cs Au * (N H3): a crystalline analogue to
 alkali metals dissolved in ammonia?
;
_journal_name_full 'Angew. Chem. Int. ed.'
_journal_page_first 120
_journal_page_last 124
_journal_volume 41
_journal_year 2002
_chemical_formula_sum 'Au Cs H3 N'
_chemical_name_systematic '(Cs Au) (N H3)'
_space_group_IT_number 15
_symmetry_space_group_name_Hall '-C 2yc'
_symmetry_space_group_name_H-M 'C 1 2/c 1'
_cell_angle_alpha 90
_cell_angle_beta 102.37
_cell_angle_gamma 90
_cell_formula_units_Z 8
_cell_length_a 7.211
_cell_length_b 7.0355
_cell_length_c 16.826
_cell_volume 833.816
_citation_journal_id_ASTM ACIEF5
_cod_data_source_file Mudring_ACIEF5_2002_440.cif
_cod_data_source_block H3Au1Cs1N1
_cod_original_cell_volume 833.8159
_cod_original_formula_sum 'H3 Au1 Cs1 N1'
_cod_database_code 1535592

loop_
_symmetry_equiv_pos_as_xyz
x,y,z
-x,y,-z+1/2
-x,-y,-z
x,-y,z-1/2
x+1/2,y+1/2,z
-x+1/2,y+1/2,-z+1/2
-x+1/2,-y+1/2,-z
x+1/2,-y+1/2,z-1/2

loop_
_atom_site_label
_atom_site_type_symbol
_atom_site_fract_x
_atom_site_fract_y
_atom_site_fract_z
_atom_site_occupancy
_atom_site_U_iso_or_equiv
H3 H+1 0.7519 -0.0321 0.2988 1 0.0
N3 N-3 0.775 0.005 0.25 1 0.0
Au1 Au-1 0.90025 0.12477 0.5505 1 0.0
Cs2 Cs+1 0.57222 -0.12468 0.39442 1 0.0
H2 H+1 0.8847 -0.0505 0.2428 1 0.0
H1 H+1 0.7879 0.1335 0.2493 1 0.0
